data_4038772
loop_
_publ_author_name
'Feberero, Claudia'
'Sedano, Carlos'
'Su\'arez-Pantiga, Samuel'
'L\'opez, Carlos Silva'
'Sanz, Roberto'

_publ_section_title
;
 Experimental and Computational Study of the 1,5-O \\rightarrow N
 Carbamoyl Snieckus-Fries-Type Rearrangement.
;
_journal_issue 19
_journal_name_full 'The Journal of organic chemistry'
_journal_page_first 12561
_journal_page_last 12578
_journal_paper_doi 10.1021/acs.joc.0c01732
_journal_volume 85
_journal_year 2020
_chemical_formula_moiety '0.5(C18 H17 Cl F N2 O2 S), 0.5(C18 H17.68 Cl F0.98 N2 O2 S)'
_chemical_formula_sum 'C18 H17 Cl F N2 O2 S'
_chemical_formula_weight 379.84
_chemical_name_systematic 'O-4-Chloro-2-((2-fluorophenyl)carbamothioyl)phenyl N,N-diethylcarbamate'
_space_group_crystal_system triclinic
_space_group_IT_number 2
_space_group_name_Hall '-P 1'
_space_group_name_H-M_alt 'P -1'
_atom_sites_solution_hydrogens mixed
_atom_sites_solution_primary dual
_audit_creation_date 2020-05-04
_audit_creation_method
;
Olex2 1.2
(compiled 2018.05.29 svn.r3508 for OlexSys, GUI svn.r5506)
;
_audit_update_record
;
2020-05-04 deposited with the CCDC.	2020-06-11 downloaded from the CCDC.
;
_cell_angle_alpha 88.740(4)
_cell_angle_beta 82.005(4)
_cell_angle_gamma 79.455(4)
_cell_formula_units_Z 4
_cell_length_a 9.2440(6)
_cell_length_b 12.1783(8)
_cell_length_c 16.9973(11)
_cell_measurement_reflns_used 7272
_cell_measurement_temperature 283(2)
_cell_measurement_theta_max 25.157
_cell_measurement_theta_min 2.414
_cell_volume 1862.9(2)
_computing_cell_refinement 'SAINT V8.38A (?, 2016)'
_computing_data_reduction 'SAINT V8.38A (?, 2016)'
_computing_molecular_graphics 'Olex2 (Dolomanov et al., 2009)'
_computing_publication_material 'Olex2 (Dolomanov et al., 2009)'
_computing_structure_refinement 'ShelXL (Sheldrick, 2015)'
_computing_structure_solution 'ShelXT (Sheldrick, 2015)'
_diffrn_ambient_temperature 283(2)
_diffrn_measured_fraction_theta_full 0.989
_diffrn_measured_fraction_theta_max 0.982
_diffrn_measurement_device_type 'Bruker APEX-II CCD'
_diffrn_radiation_type MoK\a
_diffrn_radiation_wavelength 0.71073
_diffrn_reflns_av_R_equivalents 0.0767
_diffrn_reflns_av_unetI/netI 0.0576
_diffrn_reflns_Laue_measured_fraction_full 0.989
_diffrn_reflns_Laue_measured_fraction_max 0.982
_diffrn_reflns_limit_h_max 11
_diffrn_reflns_limit_h_min -10
_diffrn_reflns_limit_k_max 14
_diffrn_reflns_limit_k_min -14
_diffrn_reflns_limit_l_max 20
_diffrn_reflns_limit_l_min -20
_diffrn_reflns_number 32476
_diffrn_reflns_point_group_measured_fraction_full 0.989
_diffrn_reflns_point_group_measured_fraction_max 0.982
_diffrn_reflns_theta_full 25.242
_diffrn_reflns_theta_max 25.312
_diffrn_reflns_theta_min 2.420
_exptl_absorpt_coefficient_mu 0.340
_exptl_absorpt_correction_T_max 1.0000
_exptl_absorpt_correction_T_min 0.8875
_exptl_absorpt_correction_type multi-scan
_exptl_absorpt_process_details
;
SADABS-2016/2 (Bruker,2016/2) was used for absorption correction.
wR2(int) was 0.1298 before and 0.0681 after correction.
The Ratio of minimum to maximum transmission is 0.8875.
The \l/2 correction factor is 0.00150.
;
_exptl_crystal_colour yellowish
_exptl_crystal_colour_primary colourless
_exptl_crystal_density_diffrn 1.354
_exptl_crystal_description needle
_exptl_crystal_F_000 788
_exptl_crystal_size_max 0.2
_exptl_crystal_size_mid 0.1
_exptl_crystal_size_min 0.1
_refine_diff_density_max 0.241
_refine_diff_density_min -0.283
_refine_diff_density_rms 0.043
_refine_ls_extinction_method none
_refine_ls_goodness_of_fit_ref 1.080
_refine_ls_hydrogen_treatment mixed
_refine_ls_matrix_type full
_refine_ls_number_parameters 477
_refine_ls_number_reflns 6676
_refine_ls_number_restraints 0
_refine_ls_restrained_S_all 1.080
_refine_ls_R_factor_all 0.1003
_refine_ls_R_factor_gt 0.0599
_refine_ls_shift/su_max 0.000
_refine_ls_shift/su_mean 0.000
_refine_ls_structure_factor_coef Fsqd
_refine_ls_weighting_details 'w=1/[\s^2^(Fo^2^)+(0.0207P)^2^+1.3213P] where P=(Fo^2^+2Fc^2^)/3'
_refine_ls_weighting_scheme calc
_refine_ls_wR_factor_gt 0.1043
_refine_ls_wR_factor_ref 0.1202
_reflns_Friedel_coverage 0.000
_reflns_number_gt 4464
_reflns_number_total 6676
_reflns_threshold_expression 'I > 2\s(I)'
_cod_data_source_file 2001019.cif
_cod_data_source_block mo_scan_0m
_cod_depositor_comments 'Adding full bibliography for 4038765--4038772.cif.'
_cod_database_code 4038772
_shelx_shelxl_version_number 2018/3
_shelx_space_group_comment
;
The symmetry employed for this shelxl refinement is uniquely defined
by the following loop, which should always be used as a source of
symmetry information in preference to the above space-group names.
They are only intended as comments.
;
_shelx_estimated_absorpt_t_max 0.967
_shelx_estimated_absorpt_t_min 0.935
_olex2_refinement_description
;
1. Fixed Uiso
 At 1.2 times of:
  All C(H) groups, All C(H,H) groups
 At 1.5 times of:
  All C(H,H,H) groups
2. Shared sites
{F1A, H14}
{F1B, H10}
{F2B, H33}
{F2A, H31}
3. Uiso/Uaniso restraints and constraints
Uanis(F1B) = Uiso(H10)
Uanis(F2B) = Uiso(H33)
Uanis(F2A) = Uiso(H31)
Uanis(F1A) = Uiso(H14)
4. Others
 Fixed Sof: F1A(0.34) H14(0.66) H10(0.34) H33(0.47) H31(0.53) F1B(0.66)
 F2B(0.53)
5.a Secondary CH2 refined with riding coordinates:
 C21(H21a,H21b), C17(H17a,H17b), C23(H23a,H23b), C16(H16a,H16b)
5.b Aromatic/amide H refined with riding coordinates:
 C26(H26), C29(H29), C27(H27), C5(H5), C8(H8), C7(H7), C36(H36), C13(H13),
 C11(H11), C35(H35), C12(H12), C34(H34)
5.c Idealised Me refined as rotating group:
 C22(H22a,H22b,H22c), C18(H18a,H18b,H18c), C24(H24a,H24b,H24c), C15(H15a,H15b,
 H15c)
;
_olex2_submission_special_instructions 'No special instructions were received'

loop_
_space_group_symop_operation_xyz
'x, y, z'
'-x, -y, -z'

loop_
_atom_site_label
_atom_site_type_symbol
_atom_site_fract_x
_atom_site_fract_y
_atom_site_fract_z
_atom_site_U_iso_or_equiv
_atom_site_adp_type
_atom_site_occupancy
_atom_site_site_symmetry_order
_atom_site_calc_flag
_atom_site_refinement_flags_posn
_atom_site_refinement_flags_adp
_atom_site_refinement_flags_occupancy
_atom_site_disorder_assembly
_atom_site_disorder_group
S01 S 0.32089(11) 0.22819(7) 0.10227(5) 0.0581(2) Uani 1 1 d . . . . .
Cl02 Cl 0.05413(11) 0.57524(8) -0.14683(6) 0.0797(3) Uani 1 1 d . . . . .
S03 S 0.35262(12) -0.27135(8) 0.46285(6) 0.0775(3) Uani 1 1 d . . . . .
Cl04 Cl 0.04924(18) -0.06555(13) 0.79498(6) 0.1250(5) Uani 1 1 d . . . . .
O005 O 0.5354(2) 0.22261(15) -0.06805(12) 0.0440(5) Uani 1 1 d . . . . .
O006 O -0.0559(3) -0.13590(18) 0.44022(13) 0.0581(6) Uani 1 1 d . . . . .
O007 O 0.6640(2) 0.35103(17) -0.03387(14) 0.0579(6) Uani 1 1 d . . . . .
O008 O -0.0049(2) -0.29895(17) 0.50610(13) 0.0577(6) Uani 1 1 d . . . . .
N009 N 0.3740(3) 0.4347(2) 0.10029(15) 0.0464(7) Uani 1 1 d . . . . .
H009 H 0.370(3) 0.495(2) 0.0772(17) 0.043(9) Uiso 1 1 d . . . . .
N00A N 0.2254(3) -0.0580(2) 0.47565(16) 0.0497(7) Uani 1 1 d . . . . .
H00A H 0.165(3) -0.009(3) 0.4990(19) 0.055(11) Uiso 1 1 d . . . . .
N00B N 0.7565(3) 0.16694(19) -0.02627(15) 0.0491(6) Uani 1 1 d . . . . .
C00C C 0.4220(3) 0.3094(2) -0.08442(17) 0.0398(7) Uani 1 1 d . . . . .
C00D C 0.3289(3) 0.3709(2) -0.02339(17) 0.0376(7) Uani 1 1 d . . . . .
N00E N -0.0660(3) -0.3012(2) 0.38396(17) 0.0614(8) Uani 1 1 d . . . . .
C00F C 0.6548(3) 0.2535(2) -0.04140(17) 0.0422(7) Uani 1 1 d . . . . .
C00G C 0.4046(4) 0.3285(3) -0.16236(18) 0.0511(8) Uani 1 1 d . . . . .
H00G H 0.469293 0.286601 -0.202078 0.061 Uiso 1 1 calc R . . . .
C00H C 0.1217(3) -0.1748(2) 0.57155(17) 0.0437(7) Uani 1 1 d . . . . .
C00I C 0.3448(3) 0.3491(2) 0.06200(17) 0.0410(7) Uani 1 1 d . . . . .
C00J C 0.2313(3) -0.1630(3) 0.50015(18) 0.0470(8) Uani 1 1 d . . . . .
C00K C 0.0134(4) -0.2409(3) 0.57289(18) 0.0488(8) Uani 1 1 d . . . . .
C00L C 0.2163(3) 0.4545(2) -0.04426(19) 0.0454(7) Uani 1 1 d . . . . .
H00L H 0.153390 0.498481 -0.004962 0.054 Uiso 1 1 calc R . . . .
C00M C 0.1981(3) 0.4721(2) -0.1224(2) 0.0499(8) Uani 1 1 d . . . . .
C00N C 0.2903(4) 0.4106(3) -0.1822(2) 0.0545(9) Uani 1 1 d . . . . .
H00N H 0.276585 0.423654 -0.234992 0.065 Uiso 1 1 calc R . . . .
C00O C 0.3133(3) -0.0192(3) 0.40968(19) 0.0520(8) Uani 1 1 d . . . . .
C00P C -0.0447(3) -0.2368(3) 0.4422(2) 0.0506(8) Uani 1 1 d . . . . .
C00Q C 0.4018(4) 0.4346(3) 0.18049(18) 0.0503(8) Uani 1 1 d . . . . .
C00R C 0.7357(4) 0.0507(2) -0.0283(2) 0.0565(9) Uani 1 1 d . . . . .
H00D H 0.830140 0.003688 -0.047204 0.068 Uiso 1 1 calc R . . . .
H00E H 0.667512 0.044191 -0.065778 0.068 Uiso 1 1 calc R . . . .
C00S C 0.1288(4) -0.1202(3) 0.64120(18) 0.0552(8) Uani 1 1 d . . . . .
H00S H 0.197008 -0.072906 0.641938 0.066 Uiso 1 1 calc R . . . .
C00T C -0.0792(4) -0.2553(3) 0.6411(2) 0.0613(9) Uani 1 1 d . . . . .
H00T H -0.150086 -0.300363 0.640495 0.074 Uiso 1 1 calc R . . . .
F00U F 0.2427(4) -0.1309(3) 0.31905(19) 0.0866(10) Uani 0.66 1 d . . P . 2
C00V C 0.3898(4) 0.0669(3) 0.4221(3) 0.0650(10) Uani 1 1 d . . . . .
C00W C -0.0716(4) -0.4198(3) 0.3938(2) 0.0717(11) Uani 1 1 d . . . . .
H00B H 0.005149 -0.453494 0.424919 0.086 Uiso 1 1 calc R . . . .
H00C H -0.049504 -0.455298 0.341874 0.086 Uiso 1 1 calc R . . . .
C00X C -0.0677(4) -0.2034(3) 0.7105(2) 0.0710(11) Uani 1 1 d . . . . .
H00X H -0.128737 -0.214086 0.757295 0.085 Uiso 1 1 calc R . . . .
C00Y C 0.5230(4) 0.3664(3) 0.2051(2) 0.0637(10) Uani 1 1 d . . . . .
C00Z C 0.8917(4) 0.1911(3) -0.0002(2) 0.0694(11) Uani 1 1 d . . . . .
H00F H 0.938190 0.126526 0.027573 0.083 Uiso 1 1 calc R . . . .
H00H H 0.865223 0.253102 0.037044 0.083 Uiso 1 1 calc R . . . .
C010 C 0.6762(4) 0.0095(3) 0.0512(2) 0.0706(10) Uani 1 1 d . . . . .
H01J H 0.666939 -0.067233 0.046796 0.106 Uiso 1 1 calc GR . . . .
H01K H 0.580539 0.053597 0.069151 0.106 Uiso 1 1 calc GR . . . .
H01L H 0.743099 0.015893 0.088621 0.106 Uiso 1 1 calc GR . . . .
C011 C 0.0355(4) -0.1357(3) 0.70920(19) 0.0652(10) Uani 1 1 d . . . . .
C012 C -0.1014(5) -0.2446(3) 0.3092(2) 0.0780(11) Uani 1 1 d . . . . .
H01A H -0.037105 -0.190324 0.295816 0.094 Uiso 1 1 calc R . . . .
H01B H -0.081186 -0.299353 0.266667 0.094 Uiso 1 1 calc R . . . .
C013 C 0.3120(5) 0.5109(4) 0.2332(2) 0.0753(11) Uani 1 1 d . . . . .
C014 C 0.3182(4) -0.0561(3) 0.3338(2) 0.0692(10) Uani 1 1 d . . . . .
C015 C 0.5542(5) 0.3730(4) 0.2818(3) 0.0850(13) Uani 1 1 d . . . . .
H015 H 0.636561 0.326841 0.297829 0.102 Uiso 1 1 calc R . . . .
C016 C -0.2178(5) -0.4429(4) 0.4332(3) 0.0995(15) Uani 1 1 d . . . . .
H01C H -0.294608 -0.410245 0.402709 0.149 Uiso 1 1 calc GR . . . .
H01D H -0.238589 -0.411175 0.485683 0.149 Uiso 1 1 calc GR . . . .
H01E H -0.214026 -0.522142 0.436627 0.149 Uiso 1 1 calc GR . . . .
C017 C 0.4683(4) 0.1121(4) 0.3596(3) 0.0876(13) Uani 1 1 d . . . . .
H017 H 0.518694 0.169197 0.368298 0.105 Uiso 1 1 calc R . . . .
C018 C 0.3994(5) -0.0104(4) 0.2697(2) 0.0890(13) Uani 1 1 d . . . . .
H018 H 0.403745 -0.036356 0.218176 0.107 Uiso 1 1 calc R . . . .
C019 C 1.0014(4) 0.2194(4) -0.0678(3) 0.0976(15) Uani 1 1 d . . . . .
H01M H 1.026490 0.158975 -0.105385 0.146 Uiso 1 1 calc GR . . . .
H01N H 1.089443 0.231346 -0.047799 0.146 Uiso 1 1 calc GR . . . .
H01O H 0.958252 0.286114 -0.093355 0.146 Uiso 1 1 calc GR . . . .
C01A C 0.4634(7) 0.4478(5) 0.3340(3) 0.1001(17) Uani 1 1 d . . . . .
H01P H 0.483404 0.451692 0.385932 0.120 Uiso 1 1 calc R . . . .
C01B C 0.4728(5) 0.0740(4) 0.2849(3) 0.0940(15) Uani 1 1 d . . . . .
H01F H 0.526648 0.105504 0.242888 0.113 Uiso 1 1 calc R . . . .
F01C F 0.2025(5) 0.5806(4) 0.2110(3) 0.0929(14) Uani 0.53 1 d . . P . 2
C01D C -0.2572(5) -0.1876(4) 0.3148(3) 0.0960(14) Uani 1 1 d . . . . .
H01G H -0.275023 -0.153642 0.264667 0.144 Uiso 1 1 calc GR . . . .
H01H H -0.276724 -0.131018 0.355260 0.144 Uiso 1 1 calc GR . . . .
H01I H -0.321397 -0.240852 0.327971 0.144 Uiso 1 1 calc GR . . . .
C01E C 0.3436(6) 0.5166(5) 0.3104(3) 0.1014(16) Uani 1 1 d . . . . .
H01Q H 0.282773 0.567612 0.346080 0.122 Uiso 1 1 calc R . . . .
F01F F 0.6121(5) 0.2979(4) 0.1563(3) 0.0862(14) Uani 0.47 1 d . . P . 1
F01G F 0.3799(7) 0.1082(5) 0.4874(4) 0.090(3) Uiso 0.317(8) 1 d . . P A 1
H00V H 0.3799(7) 0.1082(5) 0.4874(4) 0.090(3) Uiso 0.683(8) 1 d . . P A 2

loop_
_atom_site_aniso_label
_atom_site_aniso_U_11
_atom_site_aniso_U_22
_atom_site_aniso_U_33
_atom_site_aniso_U_23
_atom_site_aniso_U_13
_atom_site_aniso_U_12
S01 0.0788(6) 0.0409(5) 0.0551(5) 0.0090(4) -0.0038(4) -0.0174(4)
Cl02 0.0699(6) 0.0741(6) 0.0962(8) 0.0195(5) -0.0406(6) 0.0033(5)
S03 0.0880(7) 0.0536(6) 0.0785(7) -0.0032(5) 0.0199(6) -0.0038(5)
Cl04 0.1802(14) 0.1540(12) 0.0436(6) -0.0210(7) -0.0057(7) -0.0423(10)
O005 0.0400(11) 0.0357(11) 0.0568(13) -0.0010(9) -0.0107(10) -0.0051(9)
O006 0.0745(16) 0.0439(13) 0.0601(14) 0.0025(11) -0.0214(12) -0.0126(11)
O007 0.0575(14) 0.0363(12) 0.0861(17) 0.0069(11) -0.0273(12) -0.0127(10)
O008 0.0739(16) 0.0470(13) 0.0593(15) 0.0088(11) -0.0216(12) -0.0213(11)
N009 0.0616(18) 0.0340(15) 0.0455(16) 0.0059(13) -0.0123(13) -0.0102(13)
N00A 0.0534(17) 0.0478(17) 0.0462(16) 0.0009(14) 0.0021(14) -0.0117(14)
N00B 0.0465(15) 0.0352(14) 0.0669(18) 0.0058(12) -0.0181(13) -0.0038(12)
C00C 0.0374(16) 0.0367(16) 0.0481(19) 0.0011(13) -0.0103(14) -0.0110(13)
C00D 0.0369(16) 0.0333(15) 0.0446(17) 0.0037(13) -0.0082(13) -0.0104(13)
N00E 0.079(2) 0.0520(17) 0.0595(18) -0.0040(14) -0.0246(16) -0.0162(15)
C00F 0.0404(17) 0.0422(18) 0.0438(18) 0.0031(14) -0.0064(14) -0.0071(14)
C00G 0.056(2) 0.0530(19) 0.0461(19) -0.0057(15) -0.0089(16) -0.0131(16)
C00H 0.0505(18) 0.0409(17) 0.0416(18) 0.0044(14) -0.0089(14) -0.0119(14)
C00I 0.0365(16) 0.0365(16) 0.0469(18) 0.0003(13) -0.0007(13) -0.0024(13)
C00J 0.0525(19) 0.0474(19) 0.0443(18) 0.0002(14) -0.0066(15) -0.0175(15)
C00K 0.055(2) 0.0480(18) 0.0435(19) 0.0072(15) -0.0103(16) -0.0088(16)
C00L 0.0369(17) 0.0429(17) 0.057(2) 0.0018(14) -0.0086(14) -0.0060(14)
C00M 0.0495(19) 0.0447(18) 0.061(2) 0.0105(16) -0.0225(17) -0.0119(15)
C00N 0.067(2) 0.057(2) 0.048(2) 0.0080(16) -0.0263(18) -0.0220(18)
C00O 0.0487(19) 0.053(2) 0.051(2) 0.0099(16) -0.0012(16) -0.0085(16)
C00P 0.0494(19) 0.048(2) 0.058(2) 0.0018(17) -0.0114(16) -0.0133(16)
C00Q 0.063(2) 0.0487(19) 0.0440(19) -0.0002(15) -0.0067(16) -0.0222(17)
C00R 0.058(2) 0.0383(17) 0.072(2) -0.0033(16) -0.0181(18) 0.0022(15)
C00S 0.062(2) 0.060(2) 0.046(2) -0.0004(16) -0.0101(17) -0.0137(17)
C00T 0.055(2) 0.063(2) 0.065(2) 0.0172(19) -0.0018(18) -0.0167(18)
F00U 0.103(3) 0.105(3) 0.061(2) -0.0072(18) -0.0127(18) -0.041(2)
C00V 0.058(2) 0.057(2) 0.079(3) 0.021(2) -0.002(2) -0.0146(18)
C00W 0.083(3) 0.051(2) 0.085(3) -0.0093(19) -0.025(2) -0.013(2)
C00X 0.074(3) 0.080(3) 0.051(2) 0.021(2) 0.0074(19) -0.008(2)
C00Y 0.080(3) 0.054(2) 0.063(2) 0.0094(19) -0.024(2) -0.019(2)
C00Z 0.056(2) 0.055(2) 0.101(3) 0.007(2) -0.035(2) -0.0037(18)
C010 0.077(3) 0.051(2) 0.086(3) 0.0128(19) -0.015(2) -0.0156(19)
C011 0.079(3) 0.075(2) 0.038(2) 0.0017(17) -0.0062(18) -0.005(2)
C012 0.087(3) 0.077(3) 0.076(3) -0.012(2) -0.025(2) -0.018(2)
C013 0.080(3) 0.093(3) 0.057(2) -0.017(2) -0.001(2) -0.030(3)
C014 0.069(3) 0.079(3) 0.057(2) 0.010(2) -0.004(2) -0.012(2)
C015 0.112(4) 0.083(3) 0.081(3) 0.033(2) -0.051(3) -0.049(3)
C016 0.092(3) 0.078(3) 0.140(4) 0.020(3) -0.035(3) -0.033(3)
C017 0.065(3) 0.083(3) 0.114(4) 0.030(3) -0.005(3) -0.020(2)
C018 0.092(3) 0.104(4) 0.059(3) 0.019(2) -0.001(2) 0.004(3)
C019 0.056(3) 0.093(3) 0.148(4) 0.004(3) -0.015(3) -0.022(2)
C01A 0.139(5) 0.131(5) 0.055(3) 0.006(3) -0.023(3) -0.082(4)
C01B 0.076(3) 0.096(4) 0.098(4) 0.044(3) 0.011(3) -0.007(3)
F01C 0.068(3) 0.112(3) 0.088(3) -0.044(3) -0.011(2) 0.017(3)
C01D 0.096(3) 0.092(3) 0.103(4) -0.016(3) -0.037(3) -0.006(3)
C01E 0.101(4) 0.142(5) 0.066(3) -0.035(3) 0.010(3) -0.046(3)
F01F 0.084(3) 0.079(3) 0.094(4) 0.003(3) -0.028(3) 0.001(3)

loop_
_atom_type_symbol
_atom_type_description
_atom_type_scat_dispersion_real
_atom_type_scat_dispersion_imag
_atom_type_scat_source
C C 0.0033 0.0016 'International Tables Vol C Tables 4.2.6.8 and 6.1.1.4'
H H 0.0000 0.0000 'International Tables Vol C Tables 4.2.6.8 and 6.1.1.4'
Cl Cl 0.1484 0.1585 'International Tables Vol C Tables 4.2.6.8 and 6.1.1.4'
F F 0.0171 0.0103 'International Tables Vol C Tables 4.2.6.8 and 6.1.1.4'
N N 0.0061 0.0033 'International Tables Vol C Tables 4.2.6.8 and 6.1.1.4'
O O 0.0106 0.0060 'International Tables Vol C Tables 4.2.6.8 and 6.1.1.4'
S S 0.1246 0.1234 'International Tables Vol C Tables 4.2.6.8 and 6.1.1.4'

loop_
_geom_angle_atom_site_label_1
_geom_angle_atom_site_label_2
_geom_angle_atom_site_label_3
_geom_angle
_geom_angle_site_symmetry_1
_geom_angle_site_symmetry_3
_geom_angle_publ_flag
C00F O005 C00C 116.3(2) . . ?
C00P O008 C00K 117.1(2) . . ?
C00I N009 C00Q 126.0(3) . . ?
C00J N00A C00O 127.2(3) . . ?
C00F N00B C00R 123.7(3) . . ?
C00F N00B C00Z 117.1(3) . . ?
C00Z N00B C00R 119.0(2) . . ?
C00D C00C O005 120.9(3) . . ?
C00G C00C O005 117.2(3) . . ?
C00G C00C C00D 121.9(3) . . ?
C00C C00D C00I 122.3(2) . . ?
C00C C00D C00L 117.6(3) . . ?
C00L C00D C00I 120.1(3) . . ?
C00P N00E C00W 123.3(3) . . ?
C00P N00E C012 116.8(3) . . ?
C00W N00E C012 119.5(3) . . ?
O007 C00F O005 122.0(3) . . ?
O007 C00F N00B 125.2(3) . . ?
N00B C00F O005 112.8(3) . . ?
C00C C00G C00N 119.9(3) . . ?
C00K C00H C00J 123.3(3) . . ?
C00S C00H C00J 119.2(3) . . ?
C00S C00H C00K 117.5(3) . . ?
N009 C00I S01 125.2(2) . . ?
N009 C00I C00D 114.4(2) . . ?
C00D C00I S01 120.3(2) . . ?
N00A C00J S03 125.7(3) . . ?
N00A C00J C00H 113.3(3) . . ?
C00H C00J S03 120.8(2) . . ?
C00H C00K O008 122.5(3) . . ?
C00T C00K O008 116.0(3) . . ?
C00T C00K C00H 121.5(3) . . ?
C00M C00L C00D 120.2(3) . . ?
C00L C00M Cl02 119.4(3) . . ?
C00L C00M C00N 121.7(3) . . ?
C00N C00M Cl02 118.9(3) . . ?
C00M C00N C00G 118.7(3) . . ?
C00V C00O N00A 118.3(3) . . ?
C014 C00O N00A 122.9(3) . . ?
C014 C00O C00V 118.6(3) . . ?
O006 C00P O008 122.7(3) . . ?
O006 C00P N00E 125.9(3) . . ?
N00E C00P O008 111.4(3) . . ?
C00Y C00Q N009 121.5(3) . . ?
C00Y C00Q C013 119.2(3) . . ?
C013 C00Q N009 119.1(3) . . ?
N00B C00R C010 112.9(3) . . ?
C011 C00S C00H 120.3(3) . . ?
C00K C00T C00X 120.3(3) . . ?
C017 C00V C00O 120.5(4) . . ?
F01G C00V C00O 121.1(5) . . ?
F01G C00V C017 118.2(5) . . ?
N00E C00W C016 114.1(3) . . ?
C011 C00X C00T 118.5(3) . . ?
C00Q C00Y C015 120.7(4) . . ?
F01F C00Y C00Q 120.5(4) . . ?
F01F C00Y C015 118.7(4) . . ?
N00B C00Z C019 112.8(3) . . ?
C00S C011 Cl04 118.4(3) . . ?
C00X C011 Cl04 119.8(3) . . ?
C00X C011 C00S 121.8(3) . . ?
C01D C012 N00E 112.7(4) . . ?
C00Q C013 C01E 119.7(4) . . ?
F01C C013 C00Q 120.9(4) . . ?
F01C C013 C01E 119.3(4) . . ?
C00O C014 C018 121.0(4) . . ?
F00U C014 C00O 120.7(4) . . ?
F00U C014 C018 118.2(4) . . ?
C01A C015 C00Y 119.7(4) . . ?
C01B C017 C00V 120.1(4) . . ?
C01B C018 C014 118.2(4) . . ?
C01E C01A C015 120.3(4) . . ?
C017 C01B C018 121.6(4) . . ?
C01A C01E C013 120.4(5) . . ?

loop_
_geom_bond_atom_site_label_1
_geom_bond_atom_site_label_2
_geom_bond_distance
_geom_bond_site_symmetry_2
_geom_bond_publ_flag
S01 C00I 1.649(3) . ?
Cl02 C00M 1.744(3) . ?
S03 C00J 1.643(3) . ?
Cl04 C011 1.737(4) . ?
O005 C00C 1.399(3) . ?
O005 C00F 1.365(3) . ?
O006 C00P 1.215(3) . ?
O007 C00F 1.217(3) . ?
O008 C00K 1.396(4) . ?
O008 C00P 1.364(4) . ?
N009 C00I 1.328(4) . ?
N009 C00Q 1.422(4) . ?
N00A C00J 1.329(4) . ?
N00A C00O 1.416(4) . ?
N00B C00F 1.324(3) . ?
N00B C00R 1.464(4) . ?
N00B C00Z 1.462(4) . ?
C00C C00D 1.388(4) . ?
C00C C00G 1.366(4) . ?
C00D C00I 1.492(4) . ?
C00D C00L 1.394(4) . ?
N00E C00P 1.333(4) . ?
N00E C00W 1.460(4) . ?
N00E C012 1.480(4) . ?
C00G C00N 1.388(4) . ?
C00H C00J 1.491(4) . ?
C00H C00K 1.393(4) . ?
C00H C00S 1.386(4) . ?
C00K C00T 1.370(4) . ?
C00L C00M 1.369(4) . ?
C00M C00N 1.371(4) . ?
C00O C00V 1.402(5) . ?
C00O C014 1.368(5) . ?
C00Q C00Y 1.377(5) . ?
C00Q C013 1.380(5) . ?
C00R C010 1.499(5) . ?
C00S C011 1.374(5) . ?
C00T C00X 1.377(5) . ?
F00U C014 1.292(5) . ?
C00V C017 1.366(5) . ?
C00V F01G 1.214(7) . ?
C00W C016 1.495(5) . ?
C00X C011 1.367(5) . ?
C00Y C015 1.380(5) . ?
C00Y F01F 1.286(5) . ?
C00Z C019 1.501(5) . ?
C012 C01D 1.471(5) . ?
C013 F01C 1.291(5) . ?
C013 C01E 1.388(6) . ?
C014 C018 1.399(5) . ?
C015 C01A 1.368(6) . ?
C017 C01B 1.353(6) . ?
C018 C01B 1.378(6) . ?
C01A C01E 1.364(7) . ?
